data_7202631
loop_
_publ_author_name
'Ayumi Saitoh'
'Hitoshi Miyasaka'
'Masahiro Yamashita'
'Rodolphe Cl\'erac'

_publ_section_title
;
 Direct evidence of exchange interaction dependence of magnetization
 relaxation in a family of ferromagnetic-type single-chain magnets
;
_journal_issue 19
_journal_name_full 'Journal of Materials Chemistry'
_journal_page_first 2002
_journal_paper_doi 10.1039/b617493k
_journal_volume 17
_journal_year 2007
_chemical_formula_moiety 'C60 H66 Cl2 Mn2 N12 Ni O14 '
_chemical_formula_sum 'C60 H66 Cl2 Mn2 N12 Ni O14'
_chemical_formula_weight 1418.74
_space_group_IT_number 15
_symmetry_cell_setting monoclinic
_symmetry_Int_Tables_number 15
_symmetry_space_group_name_Hall '-C 2yc'
_symmetry_space_group_name_H-M 'C 1 2/c 1'
_cell_angle_alpha 90.0000
_cell_angle_beta 97.911(5)
_cell_angle_gamma 90.0000
_cell_formula_units_Z 4
_cell_length_a 21.761(10)
_cell_length_b 15.819(7)
_cell_length_c 17.876(8)
_cell_measurement_reflns_used 7768
_cell_measurement_temperature 93.1
_cell_measurement_theta_max 31.0
_cell_measurement_theta_min 3.6
_cell_volume 6095(5)
_computing_cell_refinement CrystalClear
_computing_data_collection CrystalClear
_computing_data_reduction CrystalStructure
_computing_publication_material 'CrystalStructure 3.8'
_computing_structure_refinement CRYSTALS
_computing_structure_solution SIR97
_diffrn_detector_area_resol_mean 7.31
_diffrn_measured_fraction_theta_full 0.996
_diffrn_measured_fraction_theta_max 0.869
_diffrn_measurement_device_type 'Rigaku Saturn'
_diffrn_measurement_method \w
_diffrn_radiation_type 'Mo K\a'
_diffrn_radiation_wavelength 0.71070
_diffrn_reflns_av_R_equivalents 0.044
_diffrn_reflns_limit_h_max 22
_diffrn_reflns_limit_h_min -31
_diffrn_reflns_limit_k_max 22
_diffrn_reflns_limit_k_min -22
_diffrn_reflns_limit_l_max 25
_diffrn_reflns_limit_l_min -25
_diffrn_reflns_number 27809
_diffrn_reflns_theta_full 25.00
_diffrn_reflns_theta_max 31.07
_exptl_absorpt_coefficient_mu 0.878
_exptl_absorpt_correction_T_max 0.974
_exptl_absorpt_correction_T_min 0.911
_exptl_absorpt_correction_type multi-scan
_exptl_absorpt_process_details 'Jacobson, R. (1998) Private communication'
_exptl_crystal_colour brown
_exptl_crystal_density_diffrn 1.546
_exptl_crystal_density_method 'not measured'
_exptl_crystal_description prism
_exptl_crystal_F_000 2936.00
_exptl_crystal_size_max 0.08
_exptl_crystal_size_mid 0.05
_exptl_crystal_size_min 0.03
_refine_diff_density_max 1.51
_refine_diff_density_min -1.49
_refine_ls_extinction_method none
_refine_ls_goodness_of_fit_ref 1.100
_refine_ls_hydrogen_treatment refall
_refine_ls_number_parameters 451
_refine_ls_number_reflns 5332
_refine_ls_R_factor_gt 0.0709
_refine_ls_shift/su_max 0.0000
_refine_ls_structure_factor_coef Fsqd
_refine_ls_weighting_details 'w = 1/[0.0002Fo^2^ + 3.0000\s(Fo^2^) + 0.5000]/(4Fo^2^)'
_refine_ls_weighting_scheme calc
_refine_ls_wR_factor_ref 0.1725
_reflns_number_gt 4179
_reflns_number_total 5338
_reflns_threshold_expression F^2^>2.0\s(F^2^)
_cod_data_source_file b617493k.txt
_cod_data_source_block '__Mn_saltmen_ClO4_Ni_miao_'
_cod_original_formula_sum 'C60 H66 Cl2 Mn2 N12 Ni O14 '
_cod_database_code 7202631

loop_
_symmetry_equiv_pos_site_id
_symmetry_equiv_pos_as_xyz
1 +X,+Y,+Z
2 -X,+Y,1/2-Z
3 -X,-Y,-Z
4 +X,-Y,1/2+Z
5 1/2+X,1/2+Y,+Z
6 1/2-X,1/2+Y,1/2-Z
7 1/2-X,1/2-Y,-Z
8 1/2+X,1/2-Y,1/2+Z

loop_
_atom_site_label
_atom_site_type_symbol
_atom_site_fract_x
_atom_site_fract_y
_atom_site_fract_z
_atom_site_U_iso_or_equiv
_atom_site_adp_type
_atom_site_occupancy
_atom_site_symmetry_multiplicity
_atom_site_calc_flag
_atom_site_refinement_flags
_atom_site_disorder_assembly
_atom_site_disorder_group
Ni(1) Ni 0.5000 0.25808(6) 0.7500 0.0312(2) Uani 1.00 2 d S . .
Mn(1) Mn 0.31245(3) 0.20704(4) 0.55580(4) 0.02246(19) Uani 1.00 1 d . . .
Cl(1) Cl 0.39244(7) -0.23424(9) 0.65189(8) 0.0442(4) Uani 1.00 1 d . . .
O(1) O 0.28556(14) 0.3206(2) 0.53706(18) 0.0257(8) Uani 1.00 1 d . . .
O(2) O 0.25622(16) 0.1881(2) 0.62433(19) 0.0328(9) Uani 1.00 1 d . . .
O(3) O 0.3884(2) 0.2497(2) 0.6330(3) 0.102(2) Uani 1.00 1 d . . .
O(4) O 0.3869(5) -0.1582(4) 0.6187(4) 0.177(3) Uani 1.00 1 d . . .
O(5) O 0.3926(3) -0.2258(4) 0.7302(2) 0.117(2) Uani 1.00 1 d . . .
O(6) O 0.3464(2) -0.2913(5) 0.6263(3) 0.125(2) Uani 1.00 1 d . . .
O(7) O 0.4485(2) -0.2690(4) 0.6333(3) 0.098(2) Uani 1.00 1 d . . .
N(1) N 0.36754(16) 0.2139(2) 0.4765(2) 0.0231(10) Uani 1.00 1 d . . .
N(2) N 0.33503(16) 0.0861(2) 0.5515(2) 0.0216(9) Uani 1.00 1 d . . .
N(3) N 0.4156(3) 0.2548(3) 0.6864(4) 0.106(2) Uani 1.00 1 d . . .
N(4) N 0.4491(2) 0.2605(2) 0.8369(2) 0.0421(14) Uani 1.00 1 d . . .
N(5) N 0.3580(2) 0.2560(3) 0.8791(2) 0.0448(14) Uani 1.00 1 d . . .
N(6) N 0.5000 0.1198(3) 0.7500 0.0302(16) Uani 1.00 2 d S . .
N(7) N 0.5000 0.3929(3) 0.7500 0.0334(17) Uani 1.00 2 d S . .
C(1) C 0.3244(2) 0.3822(3) 0.5200(2) 0.0288(12) Uani 1.00 1 d . . .
C(2) C 0.3135(2) 0.4657(3) 0.5419(3) 0.0329(14) Uani 1.00 1 d . . .
C(3) C 0.3492(2) 0.5316(3) 0.5210(3) 0.0382(15) Uani 1.00 1 d . . .
C(4) C 0.3970(2) 0.5169(3) 0.4782(3) 0.0445(17) Uani 1.00 1 d . . .
C(5) C 0.4088(2) 0.4358(3) 0.4571(3) 0.0420(16) Uani 1.00 1 d . . .
C(6) C 0.3734(2) 0.3670(3) 0.4785(3) 0.0309(13) Uani 1.00 1 d . . .
C(7) C 0.3882(2) 0.2840(3) 0.4535(3) 0.0303(13) Uani 1.00 1 d . . .
C(8) C 0.3824(2) 0.1317(2) 0.4411(2) 0.0252(12) Uani 1.00 1 d . . .
C(9) C 0.4443(2) 0.1366(3) 0.4086(3) 0.0332(14) Uani 1.00 1 d . . .
C(10) C 0.3302(2) 0.1164(3) 0.3762(2) 0.0326(14) Uani 1.00 1 d . . .
C(11) C 0.3852(2) 0.0638(2) 0.5044(2) 0.0237(12) Uani 1.00 1 d . . .
C(12) C 0.4458(2) 0.0693(3) 0.5589(2) 0.0292(13) Uani 1.00 1 d . . .
C(13) C 0.3770(2) -0.0252(3) 0.4711(2) 0.0301(13) Uani 1.00 1 d . . .
C(14) C 0.3155(2) 0.0281(3) 0.5933(2) 0.0265(12) Uani 1.00 1 d . . .
C(15) C 0.2722(2) 0.0389(3) 0.6469(2) 0.0255(12) Uani 1.00 1 d . . .
C(16) C 0.2577(2) -0.0333(3) 0.6880(3) 0.0344(14) Uani 1.00 1 d . . .
C(17) C 0.2171(2) -0.0281(3) 0.7389(3) 0.0373(15) Uani 1.00 1 d . . .
C(18) C 0.1894(2) 0.0488(3) 0.7513(3) 0.0377(15) Uani 1.00 1 d . . .
C(19) C 0.2027(2) 0.1208(3) 0.7131(3) 0.0389(15) Uani 1.00 1 d . . .
C(20) C 0.2444(2) 0.1175(3) 0.6600(2) 0.0296(13) Uani 1.00 1 d . . .
C(21) C 0.3591(3) 0.2552(3) 0.7386(3) 0.0464(18) Uani 1.00 1 d . . .
C(22) C 0.3880(2) 0.2586(3) 0.8167(3) 0.0400(16) Uani 1.00 1 d . . .
C(23) C 0.2924(3) 0.2481(4) 0.8814(4) 0.062(2) Uani 1.00 1 d . . .
C(24) C 0.4035(3) 0.2583(3) 0.9405(3) 0.0500(18) Uani 1.00 1 d . . .
C(25) C 0.4581(3) 0.2611(3) 0.9137(3) 0.0515(19) Uani 1.00 1 d . . .
C(26) C 0.5519(2) 0.0744(3) 0.7469(2) 0.0331(14) Uani 1.00 1 d . . .
C(27) C 0.5538(2) -0.0120(3) 0.7482(2) 0.0364(15) Uani 1.00 1 d . . .
C(28) C 0.500000(10) -0.0580(4) 0.750000(10) 0.034(2) Uani 1.00 2 d S . .
C(29) C 0.4727(2) 0.4371(3) 0.6899(3) 0.0352(14) Uani 1.00 1 d . . .
C(30) C 0.4718(2) 0.5240(3) 0.6884(3) 0.0364(14) Uani 1.00 1 d . . .
C(31) C 0.500000(10) 0.5686(4) 0.750000(10) 0.037(2) Uani 1.00 2 d S . .
H(1) H 0.2812 0.4769 0.5714 0.038 Uiso 1.00 1 c R . .
H(2) H 0.3411 0.5877 0.5361 0.045 Uiso 1.00 1 c R . .
H(3) H 0.4211 0.5626 0.4637 0.053 Uiso 1.00 1 c R . .
H(4) H 0.4412 0.4256 0.4277 0.051 Uiso 1.00 1 c R . .
H(5) H 0.4157 0.2808 0.4167 0.036 Uiso 1.00 1 c R . .
H(6) H 0.4632 0.0824 0.4111 0.040 Uiso 1.00 1 c R . .
H(7) H 0.4711 0.1757 0.4372 0.040 Uiso 1.00 1 c R . .
H(8) H 0.4367 0.1547 0.3575 0.040 Uiso 1.00 1 c R . .
H(9) H 0.2980 0.0849 0.3942 0.039 Uiso 1.00 1 c R . .
H(10) H 0.3142 0.1692 0.3570 0.039 Uiso 1.00 1 c R . .
H(11) H 0.3458 0.0857 0.3373 0.039 Uiso 1.00 1 c R . .
H(12) H 0.4751 0.0308 0.5435 0.035 Uiso 1.00 1 c R . .
H(13) H 0.4617 0.1252 0.5585 0.035 Uiso 1.00 1 c R . .
H(14) H 0.4381 0.0554 0.6084 0.035 Uiso 1.00 1 c R . .
H(15) H 0.3986 -0.0646 0.5053 0.037 Uiso 1.00 1 c R . .
H(16) H 0.3342 -0.0392 0.4630 0.037 Uiso 1.00 1 c R . .
H(17) H 0.3932 -0.0272 0.4245 0.037 Uiso 1.00 1 c R . .
H(18) H 0.3313 -0.0273 0.5883 0.031 Uiso 1.00 1 c R . .
H(19) H 0.2768 -0.0859 0.6799 0.041 Uiso 1.00 1 c R . .
H(20) H 0.2076 -0.0769 0.7660 0.045 Uiso 1.00 1 c R . .
H(21) H 0.1608 0.0519 0.7867 0.046 Uiso 1.00 1 c R . .
H(22) H 0.1835 0.1728 0.7228 0.047 Uiso 1.00 1 c R . .
H(23) H 0.3159 0.2536 0.7211 0.058 Uiso 1.00 1 c R . .
H(24) H 0.2740 0.2166 0.8389 0.076 Uiso 1.00 1 c R . .
H(25) H 0.2742 0.3028 0.8804 0.076 Uiso 1.00 1 c R . .
H(26) H 0.2857 0.2198 0.9264 0.075 Uiso 1.00 1 c R . .
H(27) H 0.3975 0.2580 0.9922 0.060 Uiso 1.00 1 c R . .
H(28) H 0.4974 0.2632 0.9441 0.060 Uiso 1.00 1 c R . .
H(29) H 0.5894 0.1041 0.7436 0.040 Uiso 1.00 1 c R . .
H(30) H 0.5922 -0.0405 0.7479 0.044 Uiso 1.00 1 c R . .
H(31) H 0.5000 -0.1180 0.7500 0.042 Uiso 1.00 2 c R . .
H(32) H 0.4533 0.4071 0.6470 0.041 Uiso 1.00 1 c R . .
H(33) H 0.4519 0.5532 0.6453 0.043 Uiso 1.00 1 c R . .
H(34) H 0.5000 0.6286 0.7500 0.045 Uiso 1.00 2 c R . .

loop_
_atom_site_aniso_label
_atom_site_aniso_U_11
_atom_site_aniso_U_22
_atom_site_aniso_U_33
_atom_site_aniso_U_12
_atom_site_aniso_U_13
_atom_site_aniso_U_23
Ni(1) 0.0292(4) 0.0235(5) 0.0373(5) 0.0000 -0.0084(4) 0.0000
Mn(1) 0.0241(3) 0.0191(3) 0.0232(3) 0.0050(2) -0.0002(2) 0.0004(3)
Cl(1) 0.0628(9) 0.0320(7) 0.0390(7) -0.0069(6) 0.0119(6) -0.0016(6)
O(1) 0.0256(16) 0.0205(16) 0.0307(18) 0.0037(13) 0.0026(13) -0.0004(14)
O(2) 0.045(2) 0.0255(19) 0.0306(19) 0.0165(15) 0.0151(15) 0.0086(15)
O(3) 0.092(3) 0.034(2) 0.151(5) 0.022(2) -0.082(4) -0.029(3)
O(4) 0.363(12) 0.073(4) 0.119(5) 0.121(6) 0.121(7) 0.043(4)
O(5) 0.196(6) 0.121(5) 0.042(3) -0.106(5) 0.043(3) -0.027(3)
O(6) 0.079(3) 0.212(8) 0.092(4) -0.082(4) 0.042(3) -0.087(4)
O(7) 0.057(3) 0.129(5) 0.112(5) 0.019(3) 0.028(3) 0.047(4)
N(1) 0.0200(18) 0.018(2) 0.031(2) 0.0045(15) 0.0013(16) 0.0025(16)
N(2) 0.0183(18) 0.021(2) 0.025(2) 0.0031(15) -0.0008(15) 0.0013(16)
N(3) 0.102(4) 0.023(2) 0.157(7) -0.017(3) -0.116(5) 0.023(3)
N(4) 0.049(2) 0.023(2) 0.054(3) 0.005(2) 0.009(2) 0.002(2)
N(5) 0.059(3) 0.035(2) 0.041(2) 0.006(2) 0.011(2) 0.009(2)
N(6) 0.038(3) 0.031(3) 0.019(2) 0.0000 -0.005(2) 0.0000
N(7) 0.035(3) 0.022(3) 0.041(3) 0.0000 -0.002(2) 0.0000
C(1) 0.026(2) 0.018(2) 0.038(2) 0.0010(19) -0.009(2) 0.001(2)
C(2) 0.034(2) 0.024(2) 0.038(3) -0.000(2) -0.003(2) -0.003(2)
C(3) 0.039(2) 0.025(2) 0.048(3) -0.003(2) -0.006(2) -0.000(2)
C(4) 0.044(3) 0.027(3) 0.061(3) -0.009(2) 0.002(2) 0.006(2)
C(5) 0.034(2) 0.031(3) 0.061(3) -0.007(2) 0.009(2) 0.005(2)
C(6) 0.027(2) 0.024(2) 0.042(3) -0.001(2) 0.002(2) 0.004(2)
C(7) 0.022(2) 0.031(2) 0.038(2) 0.003(2) 0.005(2) 0.000(2)
C(8) 0.027(2) 0.022(2) 0.027(2) 0.0046(19) 0.0066(19) -0.003(2)
C(9) 0.031(2) 0.033(2) 0.037(3) 0.003(2) 0.007(2) -0.000(2)
C(10) 0.033(2) 0.035(2) 0.029(2) 0.005(2) 0.004(2) 0.000(2)
C(11) 0.022(2) 0.023(2) 0.026(2) 0.0032(18) 0.0027(19) -0.0002(19)
C(12) 0.024(2) 0.033(2) 0.031(2) 0.005(2) 0.004(2) 0.002(2)
C(13) 0.031(2) 0.029(2) 0.031(2) 0.005(2) 0.010(2) -0.002(2)
C(14) 0.025(2) 0.022(2) 0.031(2) 0.0042(19) -0.0007(19) -0.001(2)
C(15) 0.025(2) 0.025(2) 0.026(2) 0.0033(19) 0.0014(19) -0.001(2)
C(16) 0.032(2) 0.030(2) 0.041(3) -0.000(2) 0.003(2) 0.002(2)
C(17) 0.036(2) 0.039(3) 0.038(3) -0.006(2) 0.008(2) 0.010(2)
C(18) 0.030(2) 0.052(3) 0.032(3) 0.004(2) 0.011(2) 0.009(2)
C(19) 0.042(3) 0.041(3) 0.035(3) 0.014(2) 0.011(2) 0.006(2)
C(20) 0.030(2) 0.034(2) 0.024(2) 0.006(2) 0.004(2) 0.004(2)
C(21) 0.058(3) 0.048(3) 0.039(3) 0.024(2) 0.028(2) 0.015(2)
C(22) 0.050(3) 0.026(2) 0.045(3) 0.007(2) 0.013(2) 0.008(2)
C(23) 0.070(4) 0.065(4) 0.053(4) 0.008(3) 0.021(3) 0.015(3)
C(24) 0.079(4) 0.032(3) 0.039(3) 0.009(3) 0.008(3) 0.001(2)
C(25) 0.063(4) 0.028(3) 0.059(4) 0.011(2) -0.005(3) -0.006(2)
C(26) 0.037(2) 0.030(2) 0.032(2) -0.002(2) 0.005(2) 0.000(2)
C(27) 0.046(3) 0.029(2) 0.034(2) 0.006(2) 0.006(2) -0.002(2)
C(28) 0.048(4) 0.030(4) 0.027(3) 0.0000 0.012(3) 0.0000
C(29) 0.033(2) 0.029(2) 0.042(3) -0.002(2) -0.002(2) 0.001(2)
C(30) 0.029(2) 0.031(2) 0.048(3) -0.003(2) 0.001(2) 0.003(2)
C(31) 0.032(3) 0.027(4) 0.053(5) 0.0000 0.005(3) 0.0000

loop_
_atom_type_symbol
_atom_type_description
_atom_type_scat_dispersion_real
_atom_type_scat_dispersion_imag
_atom_type_scat_source
C C 0.003 0.002
;
International Tables for Crystallography
(1992, Vol. C, Tables 4.2.6.8 and 6.1.1.4)
;
H H 0.000 0.000
;
International Tables for Crystallography
(1992, Vol. C, Table 6.1.1.4)
;
N N 0.006 0.003
;
International Tables for Crystallography
(1992, Vol. C, Tables 4.2.6.8 and 6.1.1.4)
;
O O 0.011 0.006
;
International Tables for Crystallography
(1992, Vol. C, Tables 4.2.6.8 and 6.1.1.4)
;
Cl Cl 0.148 0.159
;
International Tables for Crystallography
(1992, Vol. C, Tables 4.2.6.8 and 6.1.1.4)
;
Mn Mn 0.337 0.728
;
International Tables for Crystallography
(1992, Vol. C, Tables 4.2.6.8 and 6.1.1.4)
;
Ni Ni 0.339 1.112
;
International Tables for Crystallography
(1992, Vol. C, Tables 4.2.6.8 and 6.1.1.4)
;

loop_
_geom_angle_atom_site_label_1
_geom_angle_atom_site_label_2
_geom_angle_atom_site_label_3
_geom_angle
_geom_angle_publ_flag
_geom_angle_site_symmetry_1
_geom_angle_site_symmetry_2
_geom_angle_site_symmetry_3
N(3) Ni(1) N(3) 177.1(2) yes . . 2_656
N(3) Ni(1) N(4) 83.2(2) yes . . .
N(3) Ni(1) N(4) 96.9(2) yes . . 2_656
N(3) Ni(1) N(6) 88.55(15) yes . . .
N(3) Ni(1) N(7) 91.45(15) yes . . .
N(3) Ni(1) N(4) 96.9(2) yes 2_656 . .
N(3) Ni(1) N(4) 83.2(2) yes 2_656 . 2_656
N(3) Ni(1) N(6) 88.55(15) yes 2_656 . .
N(3) Ni(1) N(7) 91.45(15) yes 2_656 . .
N(4) Ni(1) N(4) 177.85(17) yes . . 2_656
N(4) Ni(1) N(6) 91.08(12) yes . . .
N(4) Ni(1) N(7) 88.92(12) yes . . .
N(4) Ni(1) N(6) 91.08(12) yes 2_656 . .
N(4) Ni(1) N(7) 88.92(12) yes 2_656 . .
N(6) Ni(1) N(7) 180.0000 yes . . .
O(1) Mn(1) O(1) 80.72(11) yes . . 7_556
O(1) Mn(1) O(2) 93.07(14) yes . . .
O(1) Mn(1) O(3) 90.42(15) yes . . .
O(1) Mn(1) N(1) 91.37(15) yes . . .
O(1) Mn(1) N(2) 167.59(14) yes . . .
O(1) Mn(1) O(2) 80.51(12) yes 7_556 . .
O(1) Mn(1) O(3) 170.99(15) yes 7_556 . .
O(1) Mn(1) N(1) 94.46(12) yes 7_556 . .
O(1) Mn(1) N(2) 89.90(12) yes 7_556 . .
O(2) Mn(1) O(3) 98.4(2) yes . . .
O(2) Mn(1) N(1) 172.66(15) yes . . .
O(2) Mn(1) N(2) 93.38(15) yes . . .
O(3) Mn(1) N(1) 87.4(2) yes . . .
O(3) Mn(1) N(2) 99.10(16) yes . . .
N(1) Mn(1) N(2) 81.20(15) yes . . .
O(4) Cl(1) O(5) 110.1(4) yes . . .
O(4) Cl(1) O(6) 115.1(5) yes . . .
O(4) Cl(1) O(7) 105.7(5) yes . . .
O(5) Cl(1) O(6) 107.1(4) yes . . .
O(5) Cl(1) O(7) 112.7(4) yes . . .
O(6) Cl(1) O(7) 106.1(4) yes . . .
Mn(1) O(1) Mn(1) 99.28(12) yes . . 7_556
Mn(1) O(1) C(1) 122.2(2) yes . . .
Mn(1) O(1) C(1) 118.0(2) yes 7_556 . .
Mn(1) O(2) C(20) 129.5(3) yes . . .
Mn(1) O(3) N(3) 155.1(6) yes . . .
Mn(1) N(1) C(7) 123.2(3) yes . . .
Mn(1) N(1) C(8) 116.2(2) yes . . .
C(7) N(1) C(8) 120.5(4) yes . . .
Mn(1) N(2) C(11) 116.8(2) yes . . .
Mn(1) N(2) C(14) 124.1(3) yes . . .
C(11) N(2) C(14) 118.5(3) yes . . .
Ni(1) N(3) O(3) 149.7(7) yes . . .
Ni(1) N(3) C(21) 111.9(4) yes . . .
O(3) N(3) C(21) 98.3(6) yes . . .
Ni(1) N(4) C(22) 115.0(4) yes . . .
Ni(1) N(4) C(25) 139.0(4) yes . . .
C(22) N(4) C(25) 105.9(5) yes . . .
C(22) N(5) C(23) 127.8(5) yes . . .
C(22) N(5) C(24) 106.2(5) yes . . .
C(23) N(5) C(24) 126.0(5) yes . . .
Ni(1) N(6) C(26) 122.2(3) yes . . .
Ni(1) N(6) C(26) 122.2(3) yes . . 2_656
C(26) N(6) C(26) 115.6(5) yes . . 2_656
Ni(1) N(7) C(29) 121.2(3) yes . . .
Ni(1) N(7) C(29) 121.2(3) yes . . 2_656
C(29) N(7) C(29) 117.5(5) yes . . 2_656
O(1) C(1) C(2) 118.6(4) yes . . .
O(1) C(1) C(6) 122.7(4) yes . . .
C(2) C(1) C(6) 118.6(4) yes . . .
C(1) C(2) C(3) 120.6(4) yes . . .
C(2) C(3) C(4) 120.9(5) yes . . .
C(3) C(4) C(5) 119.3(5) yes . . .
C(4) C(5) C(6) 121.1(5) yes . . .
C(1) C(6) C(5) 119.5(4) yes . . .
C(1) C(6) C(7) 122.8(4) yes . . .
C(5) C(6) C(7) 117.7(4) yes . . .
N(1) C(7) C(6) 125.9(4) yes . . .
N(1) C(8) C(9) 111.5(3) yes . . .
N(1) C(8) C(10) 106.0(3) yes . . .
N(1) C(8) C(11) 106.3(3) yes . . .
C(9) C(8) C(10) 108.6(4) yes . . .
C(9) C(8) C(11) 111.1(3) yes . . .
C(10) C(8) C(11) 113.1(3) yes . . .
N(2) C(11) C(8) 106.6(3) yes . . .
N(2) C(11) C(12) 104.9(3) yes . . .
N(2) C(11) C(13) 112.2(3) yes . . .
C(8) C(11) C(12) 111.5(3) yes . . .
C(8) C(11) C(13) 111.3(3) yes . . .
C(12) C(11) C(13) 110.1(3) yes . . .
N(2) C(14) C(15) 126.6(4) yes . . .
C(14) C(15) C(16) 117.4(4) yes . . .
C(14) C(15) C(20) 123.2(4) yes . . .
C(16) C(15) C(20) 119.4(4) yes . . .
C(15) C(16) C(17) 120.7(4) yes . . .
C(16) C(17) C(18) 119.8(5) yes . . .
C(17) C(18) C(19) 121.3(5) yes . . .
C(18) C(19) C(20) 120.3(5) yes . . .
O(2) C(20) C(15) 122.9(4) yes . . .
O(2) C(20) C(19) 118.7(4) yes . . .
C(15) C(20) C(19) 118.4(4) yes . . .
N(3) C(21) C(22) 106.7(5) yes . . .
N(4) C(22) N(5) 110.6(4) yes . . .
N(4) C(22) C(21) 123.2(5) yes . . .
N(5) C(22) C(21) 126.2(5) yes . . .
N(5) C(24) C(25) 106.9(5) yes . . .
N(4) C(25) C(24) 110.4(5) yes . . .
N(6) C(26) C(27) 123.8(5) yes . . .
C(26) C(27) C(28) 120.1(5) yes . . .
C(27) C(28) C(27) 116.6(6) yes . . 2_656
N(7) C(29) C(30) 122.5(4) yes . . .
C(29) C(30) C(31) 119.5(5) yes . . .
C(30) C(31) C(30) 118.5(6) yes . . 2_656
C(1) C(2) H(1) 119.7(5) no . . .
C(3) C(2) H(1) 119.7(5) no . . .
C(2) C(3) H(2) 119.6(6) no . . .
C(4) C(3) H(2) 119.6(6) no . . .
C(3) C(4) H(3) 120.4(6) no . . .
C(5) C(4) H(3) 120.4(7) no . . .
C(4) C(5) H(4) 119.5(6) no . . .
C(6) C(5) H(4) 119.5(6) no . . .
N(1) C(7) H(5) 117.1(5) no . . .
C(6) C(7) H(5) 117.1(5) no . . .
C(8) C(9) H(6) 109.5 no . . .
C(8) C(9) H(7) 109.5 no . . .
C(8) C(9) H(8) 109.5 no . . .
H(6) C(9) H(7) 109.5 no . . .
H(6) C(9) H(8) 109.5 no . . .
H(7) C(9) H(8) 109.5 no . . .
C(8) C(10) H(9) 109.5 no . . .
C(8) C(10) H(10) 109.5 no . . .
C(8) C(10) H(11) 109.5 no . . .
H(9) C(10) H(10) 109.5 no . . .
H(9) C(10) H(11) 109.5 no . . .
H(10) C(10) H(11) 109.5 no . . .
C(11) C(12) H(12) 109.5 no . . .
C(11) C(12) H(13) 109.5 no . . .
C(11) C(12) H(14) 109.5 no . . .
H(12) C(12) H(13) 109.5 no . . .
H(12) C(12) H(14) 109.5 no . . .
H(13) C(12) H(14) 109.5 no . . .
C(11) C(13) H(15) 109.5 no . . .
C(11) C(13) H(16) 109.5 no . . .
C(11) C(13) H(17) 109.5 no . . .
H(15) C(13) H(16) 109.5 no . . .
H(15) C(13) H(17) 109.5 no . . .
H(16) C(13) H(17) 109.5 no . . .
N(2) C(14) H(18) 116.7(5) no . . .
C(15) C(14) H(18) 116.7(5) no . . .
C(15) C(16) H(19) 119.6(6) no . . .
C(17) C(16) H(19) 119.6(6) no . . .
C(16) C(17) H(20) 120.1(6) no . . .
C(18) C(17) H(20) 120.1(6) no . . .
C(17) C(18) H(21) 119.4(6) no . . .
C(19) C(18) H(21) 119.3(6) no . . .
C(18) C(19) H(22) 119.8(6) no . . .
C(20) C(19) H(22) 119.8(6) no . . .
N(3) C(21) H(23) 126.6(6) no . . .
C(22) C(21) H(23) 126.6(7) no . . .
N(5) C(23) H(24) 109.5 no . . .
N(5) C(23) H(25) 109.5 no . . .
N(5) C(23) H(26) 109.5 no . . .
H(24) C(23) H(25) 109.5 no . . .
H(24) C(23) H(26) 109.5 no . . .
H(25) C(23) H(26) 109.5 no . . .
N(5) C(24) H(27) 126.6(7) no . . .
C(25) C(24) H(27) 126.5(7) no . . .
N(4) C(25) H(28) 124.8(8) no . . .
C(24) C(25) H(28) 124.8(8) no . . .
N(6) C(26) H(29) 118.1(6) no . . .
C(27) C(26) H(29) 118.1(6) no . . .
C(26) C(27) H(30) 119.9(6) no . . .
C(28) C(27) H(30) 119.9(6) no . . .
C(27) C(28) H(31) 121.7 no . . .
C(27) C(28) H(31) 121.7 no 2_656 . .
N(7) C(29) H(32) 118.8(5) no . . .
C(30) C(29) H(32) 118.8(6) no . . .
C(29) C(30) H(33) 120.2(6) no . . .
C(31) C(30) H(33) 120.3(6) no . . .
C(30) C(31) H(34) 120.7 no . . .
C(30) C(31) H(34) 120.7 no 2_656 . .

loop_
_geom_bond_atom_site_label_1
_geom_bond_atom_site_label_2
_geom_bond_distance
_geom_bond_publ_flag
_geom_bond_site_symmetry_1
_geom_bond_site_symmetry_2
Ni(1) N(3) 2.024(7) yes . .
Ni(1) N(3) 2.024(7) yes . 2_656
Ni(1) N(4) 2.029(5) yes . .
Ni(1) N(4) 2.029(5) yes . 2_656
Ni(1) N(6) 2.188(6) yes . .
Ni(1) N(7) 2.132(5) yes . .
Mn(1) O(1) 1.905(3) yes . .
Mn(1) O(1) 2.554(2) yes . 7_556
Mn(1) O(2) 1.871(3) yes . .
Mn(1) O(3) 2.113(5) yes . .
Mn(1) N(1) 1.981(4) yes . .
Mn(1) N(2) 1.980(3) yes . .
Cl(1) O(4) 1.340(7) yes . .
Cl(1) O(5) 1.406(5) yes . .
Cl(1) O(6) 1.378(6) yes . .
Cl(1) O(7) 1.418(6) yes . .
O(1) C(1) 1.351(5) yes . .
O(2) C(20) 1.328(6) yes . .
O(3) N(3) 1.054(10) yes . .
N(1) C(7) 1.285(6) yes . .
N(1) C(8) 1.500(6) yes . .
N(2) C(11) 1.509(6) yes . .
N(2) C(14) 1.292(6) yes . .
N(3) C(21) 1.643(10) yes . .
N(4) C(22) 1.328(7) yes . .
N(4) C(25) 1.361(8) yes . .
N(5) C(22) 1.367(8) yes . .
N(5) C(23) 1.441(8) yes . .
N(5) C(24) 1.375(7) yes . .
N(6) C(26) 1.347(6) yes . .
N(6) C(26) 1.347(6) yes . 2_656
N(7) C(29) 1.350(6) yes . .
N(7) C(29) 1.350(6) yes . 2_656
C(1) C(2) 1.408(7) yes . .
C(1) C(6) 1.402(7) yes . .
C(2) C(3) 1.383(7) yes . .
C(3) C(4) 1.392(8) yes . .
C(4) C(5) 1.372(7) yes . .
C(5) C(6) 1.416(7) yes . .
C(6) C(7) 1.436(7) yes . .
C(8) C(9) 1.540(7) yes . .
C(8) C(10) 1.527(6) yes . .
C(8) C(11) 1.556(6) yes . .
C(11) C(12) 1.530(5) yes . .
C(11) C(13) 1.529(6) yes . .
C(14) C(15) 1.444(7) yes . .
C(15) C(16) 1.418(7) yes . .
C(15) C(20) 1.416(7) yes . .
C(16) C(17) 1.356(7) yes . .
C(17) C(18) 1.389(8) yes . .
C(18) C(19) 1.378(8) yes . .
C(19) C(20) 1.402(7) yes . .
C(21) C(22) 1.451(7) yes . .
C(24) C(25) 1.340(10) yes . .
C(26) C(27) 1.367(7) yes . .
C(27) C(28) 1.383(6) yes . .
C(29) C(30) 1.375(7) yes . .
C(30) C(31) 1.378(6) yes . .
C(2) H(1) 0.950(7) no . .
C(3) H(2) 0.950(7) no . .
C(4) H(3) 0.950(8) no . .
C(5) H(4) 0.950(8) no . .
C(7) H(5) 0.950(7) no . .
C(9) H(6) 0.950 no . .
C(9) H(7) 0.950 no . .
C(9) H(8) 0.950 no . .
C(10) H(9) 0.950 no . .
C(10) H(10) 0.950 no . .
C(10) H(11) 0.950 no . .
C(12) H(12) 0.950 no . .
C(12) H(13) 0.950 no . .
C(12) H(14) 0.950 no . .
C(13) H(15) 0.950 no . .
C(13) H(16) 0.950 no . .
C(13) H(17) 0.950 no . .
C(14) H(18) 0.950(6) no . .
C(16) H(19) 0.950(7) no . .
C(17) H(20) 0.950(8) no . .
C(18) H(21) 0.950(7) no . .
C(19) H(22) 0.950(8) no . .
C(21) H(23) 0.950(8) no . .
C(23) H(24) 0.950 no . .
C(23) H(25) 0.950 no . .
C(23) H(26) 0.950 no . .
C(24) H(27) 0.950(9) no . .
C(25) H(28) 0.950(9) no . .
C(26) H(29) 0.950(7) no . .
C(27) H(30) 0.950(7) no . .
C(28) H(31) 0.950 no . .
C(29) H(32) 0.950(7) no . .
C(30) H(33) 0.950(7) no . .
C(31) H(34) 0.950 no . .
